data_7115377
loop_
_publ_author_name
'Ji Zheng'
'Ya-Dong Yu'
'Fang-Fang Liu'
'Bao-Yu Liu'
'Gang Wei'
'Xiao-Chun Huang'

_publ_section_title
;
 Modulation of argentophilic interactions by bridging amine ligands:
 photoluminescence tuneable by excitation energy or temperature
;
_journal_name_full Chem.Commun.
_journal_page_first 9000
_journal_paper_doi 10.1039/C4cc01523A
_journal_volume 50
_journal_year 2014
_chemical_formula_sum 'C10 H11 Ag2 N5 O4'
_chemical_formula_weight 480.98
_chemical_name_systematic
; 
 ? 
;
_space_group_IT_number 14
_symmetry_cell_setting monoclinic
_symmetry_space_group_name_Hall '-P 2yn'
_symmetry_space_group_name_H-M 'P 1 21/n 1'
_atom_sites_solution_hydrogens geom
_atom_sites_solution_primary direct
_atom_sites_solution_secondary difmap
_audit_creation_method SHELXL-97
_cell_angle_alpha 90.00
_cell_angle_beta 115.1220(10)
_cell_angle_gamma 90.00
_cell_formula_units_Z 4
_cell_length_a 10.4687(8)
_cell_length_b 12.6970(10)
_cell_length_c 11.0554(8)
_cell_measurement_temperature 298(2)
_cell_volume 1330.49(18)
_computing_structure_refinement 'SHELXL-97 (Sheldrick, 1997)'
_computing_structure_solution 'SHELXS-97 (Sheldrick, 1990)'
_diffrn_ambient_temperature 298(2)
_diffrn_measured_fraction_theta_full 0.988
_diffrn_measured_fraction_theta_max 0.988
_diffrn_measurement_device_type 'Xcalibur, Atlas, Gemini'
_diffrn_measurement_method '\w scans'
_diffrn_radiation_monochromator graphite
_diffrn_radiation_source 'fine-focus sealed tube'
_diffrn_radiation_type MoK\a
_diffrn_radiation_wavelength 0.71073
_diffrn_reflns_av_R_equivalents 0.0224
_diffrn_reflns_av_sigmaI/netI 0.0241
_diffrn_reflns_limit_h_max 12
_diffrn_reflns_limit_h_min -10
_diffrn_reflns_limit_k_max 15
_diffrn_reflns_limit_k_min -13
_diffrn_reflns_limit_l_max 12
_diffrn_reflns_limit_l_min -13
_diffrn_reflns_number 7420
_diffrn_reflns_theta_full 25.00
_diffrn_reflns_theta_max 25.00
_diffrn_reflns_theta_min 2.25
_exptl_absorpt_coefficient_mu 2.967
_exptl_absorpt_correction_T_max 0.5883
_exptl_absorpt_correction_T_min 0.4697
_exptl_absorpt_correction_type multi-scan
_exptl_crystal_colour yellowish
_exptl_crystal_density_diffrn 2.401
_exptl_crystal_density_method 'not measured'
_exptl_crystal_description block
_exptl_crystal_F_000 928
_exptl_crystal_size_max 0.30
_exptl_crystal_size_mid 0.30
_exptl_crystal_size_min 0.20
_refine_diff_density_max 0.859
_refine_diff_density_min -0.505
_refine_diff_density_rms 0.123
_refine_ls_extinction_method none
_refine_ls_goodness_of_fit_ref 1.107
_refine_ls_hydrogen_treatment mixed
_refine_ls_matrix_type full
_refine_ls_number_parameters 190
_refine_ls_number_reflns 2310
_refine_ls_number_restraints 0
_refine_ls_restrained_S_all 1.107
_refine_ls_R_factor_all 0.0359
_refine_ls_R_factor_gt 0.0327
_refine_ls_shift/su_max 0.001
_refine_ls_shift/su_mean 0.000
_refine_ls_structure_factor_coef Fsqd
_refine_ls_weighting_details 'calc w=1/[\s^2^(Fo^2^)+(0.0449P)^2^+1.4747P] where P=(Fo^2^+2Fc^2^)/3'
_refine_ls_weighting_scheme calc
_refine_ls_wR_factor_gt 0.0822
_refine_ls_wR_factor_ref 0.0843
_reflns_number_gt 2142
_reflns_number_total 2310
_reflns_threshold_expression >2sigma(I)
_cod_data_source_file c4cc01523a2.cif
_cod_data_source_block 1
_cod_original_cell_volume 1330.49(17)
_cod_original_sg_symbol_H-M p2(1)/n
_cod_database_code 7115377

loop_
_symmetry_equiv_pos_as_xyz
'x, y, z'
'-x+1/2, y+1/2, -z+1/2'
'-x, -y, -z'
'x-1/2, -y-1/2, z-1/2'

loop_
_atom_site_label
_atom_site_type_symbol
_atom_site_fract_x
_atom_site_fract_y
_atom_site_fract_z
_atom_site_U_iso_or_equiv
_atom_site_adp_type
_atom_site_occupancy
_atom_site_symmetry_multiplicity
_atom_site_calc_flag
_atom_site_refinement_flags
Ag1 Ag 0.19560(4) 0.09180(3) 0.25651(4) 0.04702(15) Uani 1 1 d .
Ag2 Ag -0.04958(4) 0.14798(3) 0.68880(3) 0.04535(14) Uani 1 1 d .
N1 N 0.3339(4) 0.1132(4) 0.5204(4) 0.0480(10) Uani 1 1 d .
N2 N 0.0524(3) 0.0988(3) 0.3480(3) 0.0306(7) Uani 1 1 d .
N3 N -0.0172(3) 0.1358(3) 0.5086(3) 0.0297(7) Uani 1 1 d .
N4 N -0.0456(5) 0.1781(3) 0.8805(4) 0.0503(10) Uani 1 1 d .
H4B H 0.0403 0.1649 0.9437 0.075 Uiso 1 1 d R
H4C H -0.1079 0.1366 0.8923 0.075 Uiso 1 1 d R
H4D H -0.0676 0.2452 0.8853 0.075 Uiso 1 1 d R
N5 N 0.3034(4) 0.1015(3) 0.1314(4) 0.0407(9) Uani 1 1 d .
H5A H 0.3888 0.0730 0.1731 0.061 Uiso 1 1 d R
H5B H 0.3116 0.1687 0.1131 0.061 Uiso 1 1 d R
H5D H 0.2548 0.0667 0.0557 0.061 Uiso 1 1 d R
O1 O -0.2881(3) 0.1807(3) 0.4844(3) 0.0474(8) Uani 1 1 d .
O2 O -0.3828(3) 0.1399(3) 0.2678(3) 0.0461(8) Uani 1 1 d .
O3 O -0.1110(3) 0.0543(3) 0.0776(3) 0.0475(8) Uani 1 1 d .
O4 O -0.3074(3) 0.0928(3) 0.0941(3) 0.0501(9) Uani 1 1 d .
H4E H -0.3329 0.1092 0.1551 0.060 Uiso 1 1 d R
C1 C 0.5208(5) 0.1257(4) 0.7393(6) 0.0561(15) Uani 1 1 d .
H1A H 0.6172 0.1270 0.7939 0.067 Uiso 1 1 d R
C2 C 0.4727(5) 0.1160(5) 0.6038(6) 0.0587(15) Uani 1 1 d .
H2A H 0.5381 0.1118 0.5677 0.070 Uiso 1 1 d R
C3 C 0.2422(4) 0.1220(3) 0.5744(4) 0.0312(9) Uani 1 1 d .
C4 C 0.2833(5) 0.1307(4) 0.7096(4) 0.0402(10) Uani 1 1 d .
H4A H 0.2163 0.1353 0.7438 0.048 Uiso 1 1 d R
C5 C 0.4261(5) 0.1325(4) 0.7940(5) 0.0497(13) Uani 1 1 d .
H5C H 0.4565 0.1384 0.8859 0.060 Uiso 1 1 d R
C6 C 0.0912(4) 0.1187(3) 0.4778(4) 0.0276(8) Uani 1 1 d .
C7 C -0.0914(4) 0.1035(3) 0.2905(4) 0.0286(8) Uani 1 1 d .
C8 C -0.1357(4) 0.1271(3) 0.3895(4) 0.0287(8) Uani 1 1 d .
C9 C -0.2764(4) 0.1506(3) 0.3835(4) 0.0366(10) Uani 1 1 d .
C10 C -0.1704(5) 0.0821(3) 0.1456(4) 0.0370(10) Uani 1 1 d .

loop_
_atom_site_aniso_label
_atom_site_aniso_U_11
_atom_site_aniso_U_22
_atom_site_aniso_U_33
_atom_site_aniso_U_23
_atom_site_aniso_U_13
_atom_site_aniso_U_12
Ag1 0.0481(2) 0.0523(3) 0.0515(3) -0.00267(16) 0.03157(19) -0.00152(16)
Ag2 0.0509(2) 0.0552(3) 0.0300(2) 0.00086(14) 0.01726(17) 0.00731(16)
N1 0.027(2) 0.067(3) 0.046(2) 0.010(2) 0.0110(17) 0.0020(17)
N2 0.0287(18) 0.0324(18) 0.0297(17) -0.0005(14) 0.0114(14) -0.0021(13)
N3 0.0265(17) 0.0316(17) 0.0258(17) -0.0016(13) 0.0061(14) -0.0005(13)
N4 0.053(2) 0.061(3) 0.037(2) -0.0059(19) 0.0193(19) -0.010(2)
N5 0.033(2) 0.052(2) 0.036(2) -0.0003(17) 0.0138(16) -0.0011(16)
O1 0.0330(16) 0.068(2) 0.0423(19) -0.0027(16) 0.0170(14) 0.0075(15)
O2 0.0231(15) 0.064(2) 0.0398(18) -0.0029(15) 0.0024(13) 0.0032(14)
O3 0.0502(19) 0.063(2) 0.0300(16) -0.0097(15) 0.0175(15) -0.0093(16)
O4 0.0336(18) 0.077(2) 0.0294(16) -0.0074(15) 0.0030(14) 0.0008(15)
C1 0.026(2) 0.049(3) 0.068(4) 0.010(3) -0.004(2) -0.003(2)
C2 0.031(3) 0.070(4) 0.074(4) 0.019(3) 0.021(3) 0.001(2)
C3 0.025(2) 0.0276(19) 0.034(2) 0.0029(16) 0.0062(17) -0.0006(15)
C4 0.037(2) 0.040(2) 0.037(2) -0.0059(19) 0.0082(19) 0.0036(18)
C5 0.043(3) 0.041(3) 0.042(3) -0.006(2) -0.004(2) 0.001(2)
C6 0.025(2) 0.0280(19) 0.027(2) 0.0012(16) 0.0085(16) -0.0005(15)
C7 0.028(2) 0.0256(19) 0.028(2) 0.0005(15) 0.0077(16) -0.0024(15)
C8 0.027(2) 0.0281(19) 0.0250(19) 0.0013(15) 0.0048(16) -0.0010(15)
C9 0.032(2) 0.036(2) 0.039(3) 0.0013(18) 0.0115(19) -0.0010(17)
C10 0.042(3) 0.038(2) 0.026(2) 0.0002(17) 0.0105(19) -0.0038(18)

loop_
_atom_type_symbol
_atom_type_description
_atom_type_scat_dispersion_real
_atom_type_scat_dispersion_imag
_atom_type_scat_source
C C 0.0033 0.0016 'International Tables Vol C Tables 4.2.6.8 and 6.1.1.4'
H H 0.0000 0.0000 'International Tables Vol C Tables 4.2.6.8 and 6.1.1.4'
N N 0.0061 0.0033 'International Tables Vol C Tables 4.2.6.8 and 6.1.1.4'
O O 0.0106 0.0060 'International Tables Vol C Tables 4.2.6.8 and 6.1.1.4'
Ag Ag -0.8971 1.1015 'International Tables Vol C Tables 4.2.6.8 and 6.1.1.4'

loop_
_geom_angle_atom_site_label_1
_geom_angle_atom_site_label_2
_geom_angle_atom_site_label_3
_geom_angle
_geom_angle_site_symmetry_3
N5 Ag1 N2 167.87(14) .
N5 Ag1 N1 120.96(13) .
N2 Ag1 N1 69.00(12) .
N5 Ag1 O3 107.10(12) .
N2 Ag1 O3 63.31(11) .
N1 Ag1 O3 131.94(10) .
N5 Ag1 Ag2 122.84(11) 3_556
N2 Ag1 Ag2 61.22(9) 3_556
N1 Ag1 Ag2 88.53(9) 3_556
O3 Ag1 Ag2 64.05(7) 3_556
N4 Ag2 N3 168.98(14) .
N4 Ag2 O1 116.22(14) .
N3 Ag2 O1 71.24(11) .
C3 N1 C2 117.5(4) .
C3 N1 Ag1 109.8(3) .
C2 N1 Ag1 132.7(4) .
C6 N2 C7 105.3(3) .
C6 N2 Ag1 124.1(3) .
C7 N2 Ag1 129.7(3) .
C6 N3 C8 105.1(3) .
C6 N3 Ag2 136.9(3) .
C8 N3 Ag2 117.2(3) .
C9 O1 Ag2 108.0(3) .
C10 O3 Ag1 103.4(3) .
C5 C1 C2 119.4(4) .
N1 C2 C1 122.7(5) .
N1 C3 C4 122.8(4) .
N1 C3 C6 115.2(4) .
C4 C3 C6 122.0(4) .
C3 C4 C5 118.9(5) .
C1 C5 C4 118.6(5) .
N3 C6 N2 113.6(3) .
N3 C6 C3 125.0(4) .
N2 C6 C3 121.4(4) .
N2 C7 C8 108.3(3) .
N2 C7 C10 119.6(4) .
C8 C7 C10 132.1(4) .
N3 C8 C7 107.7(3) .
N3 C8 C9 120.2(4) .
C7 C8 C9 131.9(4) .
O1 C9 O2 123.3(4) .
O1 C9 C8 120.2(4) .
O2 C9 C8 116.5(4) .
O3 C10 O4 121.1(4) .
O3 C10 C7 121.7(4) .
O4 C10 C7 117.2(4) .

loop_
_geom_bond_atom_site_label_1
_geom_bond_atom_site_label_2
_geom_bond_distance
_geom_bond_site_symmetry_2
Ag1 N5 2.128(4) .
Ag1 N2 2.137(3) .
Ag1 N1 2.663(4) .
Ag1 O3 3.009(3) .
Ag1 Ag2 3.5716(6) 3_556
Ag2 N4 2.136(4) .
Ag2 N3 2.163(3) .
Ag2 O1 2.593(3) .
N1 C3 1.334(6) .
N1 C2 1.351(7) .
N2 C6 1.339(5) .
N2 C7 1.365(5) .
N3 C6 1.334(5) .
N3 C8 1.378(5) .
O1 C9 1.234(6) .
O2 C9 1.298(5) .
O3 C10 1.213(5) .
O4 C10 1.306(6) .
C1 C5 1.366(8) .
C1 C2 1.367(8) .
C3 C4 1.373(6) .
C3 C6 1.486(5) .
C4 C5 1.387(7) .
C7 C8 1.391(6) .
C7 C10 1.484(6) .
C8 C9 1.476(6) .

loop_
_geom_hbond_atom_site_label_D
_geom_hbond_atom_site_label_H
_geom_hbond_atom_site_label_A
_geom_hbond_distance_DH
_geom_hbond_distance_HA
_geom_hbond_distance_DA
_geom_hbond_angle_DHA
_geom_hbond_site_symmetry_A
N4 H4B O1 0.89 2.57 3.029(5) 113.2 4_666
N4 H4C O3 0.89 2.31 2.993(5) 133.2 1_556
N5 H5A O2 0.89 2.33 3.016(5) 134.4 1_655
N5 H5B O1 0.89 2.35 3.144(5) 149.1 4_665
N5 H5D O3 0.89 2.22 3.058(5) 157.5 3
